data_7101071
loop_
_publ_author_name
'Jonathan Steed'
'Kirsty Anderson'
'Andres E. Goeta'
'Kirsty S. B. Hancock'

_publ_section_title
;
Unusual variations in the incidence of Z'>1 in
oxo-anion structures
;
_journal_name_full 'Chemical Communications'
_journal_paper_doi 10.1039/b602492k
_journal_year 2006
_chemical_formula_moiety 'C6 H10 N2, 2(H O4 S)'
_chemical_formula_sum 'C6 H12 N2 O8 S2'
_chemical_formula_weight 304.30
_space_group_IT_number 2
_symmetry_cell_setting triclinic
_symmetry_space_group_name_Hall '-P 1'
_symmetry_space_group_name_H-M 'P -1'
_cell_angle_alpha 65.177(8)
_cell_angle_beta 87.006(8)
_cell_angle_gamma 77.515(8)
_cell_formula_units_Z 2
_cell_length_a 7.1298(9)
_cell_length_b 8.8359(8)
_cell_length_c 10.3489(14)
_cell_measurement_temperature 100(2)
_cell_volume 577.19(12)
_diffrn_ambient_temperature 100(2)
_exptl_crystal_density_diffrn 1.751
_cod_database_code 7101071

loop_
_symmetry_equiv_pos_as_xyz
'x, y, z'
'-x, -y, -z'

loop_
_atom_site_label
_atom_site_type_symbol
_atom_site_fract_x
_atom_site_fract_y
_atom_site_fract_z
_atom_site_U_iso_or_equiv
_atom_site_adp_type
_atom_site_occupancy
_atom_site_symmetry_multiplicity
_atom_site_calc_flag
_atom_site_refinement_flags
_atom_site_disorder_assembly
_atom_site_disorder_group
S1 S 0.30796(7) 0.14595(6) 0.27187(5) 0.0133(2) Uani 1 1 d . . .
S2 S 0.21152(7) 0.76357(6) 0.00545(5) 0.0131(2) Uani 1 1 d . . .
O1 O 0.1510(2) 0.1152(2) 0.36948(17) 0.0181(4) Uani 1 1 d . . .
O2 O 0.2342(2) 0.1576(2) 0.12881(16) 0.0214(4) Uani 1 1 d . . .
O3 O 0.4754(2) 0.0063(2) 0.32212(17) 0.0197(4) Uani 1 1 d . . .
O4 O 0.3613(2) 0.3081(2) 0.23985(17) 0.0193(4) Uani 1 1 d . . .
O5 O 0.3815(2) 0.8170(2) 0.02182(19) 0.0262(4) Uani 1 1 d . . .
O6 O 0.0806(2) 0.7452(2) 0.11910(17) 0.0231(4) Uani 1 1 d . . .
O7 O 0.1161(2) 0.8727(2) -0.13603(16) 0.0171(4) Uani 1 1 d . . .
O8 O 0.2746(3) 0.5871(2) -0.00176(18) 0.0272(5) Uani 1 1 d . . .
H8 H 0.2872 0.5089 0.0812 0.033 Uiso 1 1 calc R . .
N1 N 0.6922(3) 0.8167(2) 0.18000(18) 0.0145(4) Uani 1 1 d . . .
H1A H 0.8086 0.8321 0.1426 0.022 Uiso 1 1 calc R . .
H1B H 0.6399 0.9023 0.2065 0.022 Uiso 1 1 calc R . .
H1C H 0.6128 0.8178 0.1134 0.022 Uiso 1 1 calc R . .
N2 N 0.7419(3) 0.2002(2) 0.3806(2) 0.0154(4) Uani 1 1 d . . .
H2A H 0.6284 0.2147 0.3361 0.023 Uiso 1 1 calc R . .
H2B H 0.7545 0.1082 0.4665 0.023 Uiso 1 1 calc R . .
H2C H 0.8408 0.1826 0.3258 0.023 Uiso 1 1 calc R . .
C1 C 0.7168(3) 0.6528(3) 0.3044(2) 0.0131(5) Uani 1 1 d . . .
C2 C 0.7191(3) 0.5076(3) 0.2828(2) 0.0138(5) Uani 1 1 d . . .
H2 H 0.7035 0.5139 0.1900 0.017 Uiso 1 1 calc R . .
C3 C 0.7452(3) 0.3526(3) 0.4023(2) 0.0138(5) Uani 1 1 d . . .
C4 C 0.7702(3) 0.3413(3) 0.5383(2) 0.0157(5) Uani 1 1 d . . .
H4 H 0.7886 0.2338 0.6184 0.019 Uiso 1 1 calc R . .
C5 C 0.7680(3) 0.4882(3) 0.5557(2) 0.0163(5) Uani 1 1 d . . .
H5 H 0.7848 0.4814 0.6486 0.020 Uiso 1 1 calc R . .
H1 H 0.0964 0.1392 0.1384 0.074(14) Uiso 1 1 d R . .
C6 C 0.7415(3) 0.6461(3) 0.4390(2) 0.0148(5) Uani 1 1 d . . .
H6 H 0.7404 0.7470 0.4512 0.018 Uiso 1 1 calc R . .

loop_
_atom_site_aniso_label
_atom_site_aniso_U_11
_atom_site_aniso_U_22
_atom_site_aniso_U_33
_atom_site_aniso_U_23
_atom_site_aniso_U_13
_atom_site_aniso_U_12
S1 0.0131(4) 0.0137(3) 0.0138(3) -0.0068(2) 0.0013(2) -0.0020(2)
S2 0.0136(4) 0.0136(3) 0.0115(3) -0.0049(2) 0.0011(2) -0.0024(2)
O1 0.0156(8) 0.0227(9) 0.0161(8) -0.0087(7) 0.0032(6) -0.0036(7)
O2 0.0171(9) 0.0363(10) 0.0161(8) -0.0149(7) 0.0025(6) -0.0088(7)
O3 0.0178(9) 0.0166(8) 0.0224(9) -0.0083(7) -0.0004(6) 0.0017(6)
O4 0.0237(9) 0.0142(8) 0.0207(8) -0.0071(7) 0.0000(7) -0.0055(7)
O5 0.0202(9) 0.0321(10) 0.0232(9) -0.0052(8) -0.0042(7) -0.0117(8)
O6 0.0194(9) 0.0285(10) 0.0143(8) -0.0053(7) 0.0054(6) -0.0001(7)
O7 0.0150(8) 0.0185(8) 0.0139(8) -0.0022(6) -0.0011(6) -0.0048(6)
O8 0.0488(12) 0.0140(8) 0.0164(8) -0.0067(7) 0.0009(8) -0.0010(8)
N1 0.0164(10) 0.0127(9) 0.0130(9) -0.0053(7) 0.0019(7) -0.0011(7)
N2 0.0152(10) 0.0140(9) 0.0177(9) -0.0074(7) 0.0021(7) -0.0035(7)
C1 0.0109(11) 0.0148(10) 0.0126(10) -0.0053(8) 0.0019(8) -0.0017(8)
C2 0.0144(11) 0.0162(11) 0.0129(10) -0.0086(9) 0.0016(8) -0.0025(8)
C3 0.0109(11) 0.0143(10) 0.0177(10) -0.0086(9) 0.0019(8) -0.0022(8)
C4 0.0173(12) 0.0151(11) 0.0130(10) -0.0042(9) 0.0018(8) -0.0034(8)
C5 0.0151(11) 0.0199(11) 0.0126(10) -0.0072(9) -0.0001(8) -0.0004(9)
C6 0.0164(12) 0.0149(11) 0.0152(10) -0.0088(9) 0.0013(8) -0.0027(8)

loop_
_geom_bond_atom_site_label_1
_geom_bond_atom_site_label_2
_geom_bond_distance
_geom_bond_site_symmetry_2
_geom_bond_publ_flag
S1 O3 1.4517(17) . ?
S1 O1 1.4593(16) . ?
S1 O4 1.4600(17) . ?
S1 O2 1.5523(16) . ?
S2 O5 1.4338(17) . ?
S2 O6 1.4395(16) . ?
S2 O7 1.4735(16) . ?
S2 O8 1.5586(18) . ?
N1 C1 1.461(3) . ?
N2 C3 1.460(3) . ?
C1 C2 1.388(3) . ?
C1 C6 1.388(3) . ?
C2 C3 1.389(3) . ?
C3 C4 1.387(3) . ?
C4 C5 1.381(3) . ?
C5 C6 1.391(3) . ?

loop_
_cod_related_entry_id
_cod_related_entry_database
_cod_related_entry_code
1 ChemSpider 21150086
